data_4332984
loop_
_publ_author_name
'Rodr\'iguez-Di\'eguez, Antonio'
'Kivek\"as, Raikko'
'Sillanp\"a\"a, Reijo'
'Cano, Joan'
'Lloret, Francesc'
'McKee, Vickie'
'Stoeckli-Evans, Helen'
'Colacio, Enrique'

_publ_section_title
;
 Structural and Magnetic Diversity in Cyano-Bridged Bi- and Trimetallic
 Complexes Assembled from Cyanometalates and [M(rac-CTH)]n+Building Blocks
 (CTH =d,l-5,5,7,12,12,14-Hexamethyl-1,4,8,11-tetraazacyclotetradecane)
;
_journal_issue 26
_journal_name_full 'Inorganic Chemistry'
_journal_page_first 10537
_journal_page_last 10551
_journal_paper_doi 10.1021/ic061187j
_journal_volume 45
_journal_year 2006
_chemical_formula_moiety 'C60 H108 Cu3 Fe2 N24, 2(H2 O)'
_chemical_formula_sum 'C60 H112 Cu3 Fe2 N24 O2'
_chemical_formula_weight 1504.06
_chemical_name_systematic
; 
 ? 
;
_space_group_IT_number 15
_symmetry_cell_setting monoclinic
_symmetry_space_group_name_Hall '-C 2yc'
_symmetry_space_group_name_H-M 'C 1 2/c 1'
_atom_sites_solution_hydrogens geom
_atom_sites_solution_primary direct
_atom_sites_solution_secondary difmap
_audit_creation_method SHELXL-97
_cell_angle_alpha 90.00
_cell_angle_beta 98.237(2)
_cell_angle_gamma 90.00
_cell_formula_units_Z 4
_cell_length_a 32.841(4)
_cell_length_b 16.888(2)
_cell_length_c 15.647(2)
_cell_measurement_reflns_used 8030
_cell_measurement_temperature 150(2)
_cell_measurement_theta_max 27.05
_cell_measurement_theta_min 2.24
_cell_volume 8588.6(18)
_computing_cell_refinement 'Bruker SMART'
_computing_data_collection 'Bruker SMART'
_computing_data_reduction 'Bruker SAINT'
_computing_molecular_graphics 'Bruker SHELXTL'
_computing_publication_material 'Bruker SHELXTL'
_computing_structure_refinement 'SHELXL-97 (Sheldrick, 1997)'
_computing_structure_solution 'SHELXS-97 (Sheldrick, 1990)'
_diffrn_ambient_temperature 150(2)
_diffrn_measured_fraction_theta_full 0.999
_diffrn_measured_fraction_theta_max 0.999
_diffrn_measurement_device_type 'CCD area detector'
_diffrn_measurement_method \w--\q
_diffrn_radiation_monochromator graphite
_diffrn_radiation_source 'normal-focus sealed tube'
_diffrn_radiation_type MoK\a
_diffrn_radiation_wavelength 0.71073
_diffrn_reflns_av_R_equivalents 0.0436
_diffrn_reflns_av_sigmaI/netI 0.0447
_diffrn_reflns_limit_h_max 39
_diffrn_reflns_limit_h_min -39
_diffrn_reflns_limit_k_max 20
_diffrn_reflns_limit_k_min -20
_diffrn_reflns_limit_l_max 18
_diffrn_reflns_limit_l_min -18
_diffrn_reflns_number 29781
_diffrn_reflns_theta_full 25.00
_diffrn_reflns_theta_max 25.00
_diffrn_reflns_theta_min 1.83
_diffrn_standards_decay_% <1
_diffrn_standards_number 0
_exptl_absorpt_coefficient_mu 1.109
_exptl_absorpt_correction_T_max 1.00000
_exptl_absorpt_correction_T_min 0.872602
_exptl_absorpt_correction_type multi-scan
_exptl_absorpt_process_details 'SADABS (G.M. Sheldrick, 2003)'
_exptl_crystal_colour green
_exptl_crystal_density_diffrn 1.163
_exptl_crystal_density_method 'not measured'
_exptl_crystal_description needle
_exptl_crystal_F_000 3180
_exptl_crystal_size_max 0.51
_exptl_crystal_size_mid 0.15
_exptl_crystal_size_min 0.10
_refine_diff_density_max 0.810
_refine_diff_density_min -0.600
_refine_diff_density_rms 0.089
_refine_ls_extinction_method none
_refine_ls_goodness_of_fit_ref 1.105
_refine_ls_hydrogen_treatment constr
_refine_ls_matrix_type full
_refine_ls_number_parameters 451
_refine_ls_number_reflns 7564
_refine_ls_number_restraints 126
_refine_ls_restrained_S_all 1.127
_refine_ls_R_factor_all 0.1075
_refine_ls_R_factor_gt 0.0736
_refine_ls_shift/su_max 0.001
_refine_ls_shift/su_mean 0.000
_refine_ls_structure_factor_coef Fsqd
_refine_ls_weighting_details 'calc w=1/[\s^2^(Fo^2^)+(0.0959P)^2^+39.4420P] where P=(Fo^2^+2Fc^2^)/3'
_refine_ls_weighting_scheme calc
_refine_ls_wR_factor_gt 0.1943
_refine_ls_wR_factor_ref 0.2146
_reflns_number_gt 5243
_reflns_number_total 7564
_reflns_threshold_expression >2sigma(I)
_cod_data_source_file ic061187jsup1.cif
_cod_data_source_block compound_6
_cod_depositor_comments
;
The following automatic conversions were performed:

'_symmetry_cell_setting' value 'Monoclinic' changed to 'monoclinic'
according to /home/saulius/struct/CIF-dictionaries/cif_core.dic
dictionary named 'cif_core.dic' version 2.4.2 from 2011-04-26.

Automatic conversion script
Id: cif_fix_values 1891 2012-01-12 08:04:46Z andrius 
;
_cod_original_cell_volume 8588.7(19)
_cod_original_sg_symbol_Hall '-C 2yn'
_cod_original_sg_symbol_H-M 'C 2/c'
_cod_database_code 4332984

loop_
_symmetry_equiv_pos_as_xyz
'x, y, z'
'-x, y, -z+1/2'
'x+1/2, y+1/2, z'
'-x+1/2, y+1/2, -z+1/2'
'-x, -y, -z'
'x, -y, z-1/2'
'-x+1/2, -y+1/2, -z'
'x+1/2, -y+1/2, z-1/2'

loop_
_atom_site_label
_atom_site_type_symbol
_atom_site_fract_x
_atom_site_fract_y
_atom_site_fract_z
_atom_site_U_iso_or_equiv
_atom_site_adp_type
_atom_site_occupancy
_atom_site_symmetry_multiplicity
_atom_site_calc_flag
_atom_site_refinement_flags
Cu1 Cu -0.20407(2) 0.16750(4) 0.75230(4) 0.0420(2) Uani 1 1 d .
N1 N -0.22177(15) 0.1146(3) 0.6368(3) 0.0409(11) Uani 1 1 d .
H1 H -0.1994 0.0842 0.6261 0.049 Uiso 1 1 calc R
C1 C -0.2576(2) 0.0588(4) 0.6298(4) 0.0554(16) Uani 1 1 d .
C2 C -0.2681(3) 0.0292(6) 0.5367(5) 0.090(3) Uani 1 1 d .
H2A H -0.2770 0.0739 0.4986 0.050 Uiso 1 1 calc R
H2B H -0.2903 -0.0100 0.5335 0.050 Uiso 1 1 calc R
H2C H -0.2437 0.0047 0.5184 0.050 Uiso 1 1 calc R
C3 C -0.2953(2) 0.0946(4) 0.6590(4) 0.0564(17) Uani 1 1 d D
H3A H -0.3184 0.0575 0.6427 0.050 Uiso 1 1 calc R
H3B H -0.3019 0.1437 0.6253 0.050 Uiso 1 1 calc R
C4 C -0.2946(2) 0.1154(4) 0.7545(4) 0.0557(16) Uani 1 1 d D
C5 C -0.2816(4) 0.0484(7) 0.8148(7) 0.053(3) Uani 0.50 1 d PD
H5A H -0.2819 0.0659 0.8744 0.050 Uiso 0.50 1 calc PR
H5B H -0.2538 0.0315 0.8075 0.050 Uiso 0.50 1 calc PR
H5C H -0.3007 0.0040 0.8019 0.050 Uiso 0.50 1 calc PR
C6 C -0.3377(2) 0.1348(4) 0.7699(4) 0.0646(19) Uani 1 1 d D
H6A H -0.3376 0.1478 0.8309 0.050 Uiso 1 1 calc R
H6B H -0.3556 0.0890 0.7545 0.050 Uiso 1 1 calc R
H6C H -0.3479 0.1802 0.7341 0.050 Uiso 1 1 calc R
N2 N -0.26635(16) 0.1836(3) 0.7742(3) 0.0458(12) Uani 1 1 d D
H2 H -0.2770 0.2245 0.7379 0.055 Uiso 1 1 calc R
C5' C -0.2478(5) -0.0116(8) 0.6716(9) 0.064(4) Uani 0.50 1 d P
H5'1 H -0.2234 -0.0344 0.6515 0.050 Uiso 0.50 1 calc PR
H5'2 H -0.2710 -0.0484 0.6591 0.050 Uiso 0.50 1 calc PR
H5'3 H -0.2421 -0.0022 0.7339 0.050 Uiso 0.50 1 calc PR
C7 C -0.2634(2) 0.2147(4) 0.8633(4) 0.0580(17) Uani 1 1 d .
H7A H -0.2591 0.1707 0.9054 0.050 Uiso 1 1 calc R
H7B H -0.2892 0.2424 0.8712 0.050 Uiso 1 1 calc R
C8 C -0.2277(2) 0.2715(4) 0.8779(4) 0.0579(18) Uani 1 1 d .
H8A H -0.2324 0.3164 0.8369 0.050 Uiso 1 1 calc R
H8B H -0.2247 0.2929 0.9374 0.050 Uiso 1 1 calc R
N3 N -0.18991(16) 0.2284(3) 0.8644(3) 0.0509(13) Uani 1 1 d .
H3 H -0.1864 0.1900 0.9074 0.061 Uiso 1 1 calc R
C9 C -0.1510(2) 0.2743(4) 0.8758(4) 0.0597(18) Uani 1 1 d .
C10 C -0.1451(3) 0.3189(5) 0.9641(4) 0.081(2) Uani 1 1 d .
H10A H -0.1672 0.3577 0.9648 0.050 Uiso 1 1 calc R
H10B H -0.1185 0.3462 0.9720 0.050 Uiso 1 1 calc R
H10C H -0.1459 0.2808 1.0111 0.050 Uiso 1 1 calc R
C11 C -0.1495(2) 0.3344(4) 0.8032(4) 0.0646(19) Uani 1 1 d .
H11A H -0.1258 0.3699 0.8203 0.050 Uiso 1 1 calc R
H11B H -0.1747 0.3673 0.7989 0.050 Uiso 1 1 calc R
C12 C -0.1461(2) 0.3018(4) 0.7122(4) 0.0588(17) Uani 1 1 d .
C13 C -0.1378(3) 0.3708(5) 0.6535(5) 0.077(2) Uani 1 1 d .
H13A H -0.1360 0.3508 0.5954 0.050 Uiso 1 1 calc R
H13B H -0.1117 0.3963 0.6769 0.050 Uiso 1 1 calc R
H13C H -0.1602 0.4094 0.6509 0.050 Uiso 1 1 calc R
C14 C -0.1106(4) 0.2446(10) 0.7141(9) 0.069(4) Uani 0.50 1 d P
H14A H -0.1149 0.1993 0.7509 0.050 Uiso 0.50 1 calc PR
H14B H -0.0849 0.2714 0.7371 0.050 Uiso 0.50 1 calc PR
H14C H -0.1089 0.2259 0.6553 0.050 Uiso 0.50 1 calc PR
C14' C -0.1154(5) 0.2136(9) 0.8835(9) 0.071(4) Uani 0.50 1 d P
H14D H -0.1183 0.1760 0.9299 0.050 Uiso 0.50 1 calc PR
H14E H -0.0890 0.2414 0.8966 0.050 Uiso 0.50 1 calc PR
H14F H -0.1162 0.1849 0.8288 0.050 Uiso 0.50 1 calc PR
C15 C -0.18786(19) 0.2303(4) 0.5905(3) 0.0449(14) Uani 1 1 d .
H15A H -0.1630 0.1991 0.5836 0.050 Uiso 1 1 calc R
H15B H -0.1899 0.2749 0.5491 0.050 Uiso 1 1 calc R
C16 C -0.2252(2) 0.1793(3) 0.5728(3) 0.0444(14) Uani 1 1 d .
H16A H -0.2501 0.2111 0.5769 0.050 Uiso 1 1 calc R
H16B H -0.2274 0.1571 0.5138 0.050 Uiso 1 1 calc R
N4 N -0.18467(15) 0.2610(3) 0.6801(3) 0.0416(11) Uani 1 1 d .
H4 H -0.2051 0.2994 0.6785 0.050 Uiso 1 1 calc R
Fe1 Fe -0.14573(3) -0.09838(5) 0.86265(5) 0.0441(3) Uani 1 1 d .
C41 C -0.1440(3) -0.1375(4) 0.7458(4) 0.064(2) Uani 1 1 d .
N41 N -0.1440(3) -0.1609(4) 0.6779(4) 0.094(2) Uani 1 1 d .
C42 C -0.0891(2) -0.0673(5) 0.8697(5) 0.070(2) Uani 1 1 d .
N42 N -0.0559(2) -0.0528(7) 0.8662(6) 0.127(3) Uani 1 1 d .
C43 C -0.1287(2) -0.2017(4) 0.9100(4) 0.0613(19) Uani 1 1 d .
N43 N -0.1192(3) -0.2625(4) 0.9392(4) 0.088(2) Uani 1 1 d .
C44 C -0.2034(2) -0.1305(4) 0.8471(3) 0.0460(14) Uani 1 1 d .
N44 N -0.2369(2) -0.1495(3) 0.8353(3) 0.0595(15) Uani 1 1 d .
C45 C -0.15063(18) -0.0618(3) 0.9785(4) 0.0437(14) Uani 1 1 d .
N45 N -0.15515(18) -0.0405(3) 1.0464(3) 0.0557(14) Uani 1 1 d .
C46 C -0.16199(19) 0.0071(4) 0.8216(3) 0.0446(14) Uani 1 1 d .
N46 N -0.17237(17) 0.0694(3) 0.7989(3) 0.0504(13) Uani 1 1 d .
O1W O -0.1845(2) -0.1255(3) 0.5132(3) 0.095(2) Uani 1 1 d .
Cu2 Cu -0.00800(8) -0.06722(14) 0.77316(13) 0.0863(8) Uani 0.50 1 d P
C33 C -0.0068(10) 0.1188(12) 0.749(2) 0.194(10) Uani 0.50 1 d PDU
H33A H -0.0306 0.1334 0.7779 0.050 Uiso 0.50 1 calc PR
H33B H 0.0046 0.1699 0.7325 0.050 Uiso 0.50 1 calc PR
C34 C 0.0239(4) 0.0932(7) 0.8223(7) 0.135(4) Uani 1 1 d DU
C35 C 0.0224(7) 0.1338(10) 0.9007(8) 0.194(8) Uani 0.75 1 d PDU
H35A H 0.0379 0.1041 0.9485 0.050 Uiso 0.75 1 calc PR
H35B H -0.0063 0.1390 0.9105 0.050 Uiso 0.75 1 calc PR
H35C H 0.0345 0.1866 0.8976 0.050 Uiso 0.75 1 calc PR
C36 C 0.0665(5) 0.1275(13) 0.8237(15) 0.240(10) Uani 0.75 1 d PDU
H36A H 0.0844 0.1089 0.8753 0.050 Uiso 0.75 1 calc PR
H36B H 0.0649 0.1855 0.8247 0.050 Uiso 0.75 1 calc PR
H36C H 0.0777 0.1105 0.7720 0.050 Uiso 0.75 1 calc PR
N31 N 0.0254(3) 0.0082(5) 0.8321(5) 0.127(3) Uani 1 1 d DU
C37 C 0.0559(4) -0.0292(8) 0.8852(8) 0.136(4) Uani 1 1 d U
H37A H 0.0572 -0.0070 0.9441 0.050 Uiso 1 1 calc R
H37B H 0.0825 -0.0180 0.8650 0.050 Uiso 1 1 calc R
C38 C 0.0505(5) -0.1149(9) 0.8894(9) 0.155(5) Uani 1 1 d U
H38A H 0.0767 -0.1398 0.9153 0.050 Uiso 1 1 calc R
H38B H 0.0294 -0.1273 0.9266 0.050 Uiso 1 1 calc R
N32 N 0.0387(4) -0.1449(6) 0.8085(9) 0.172(5) Uani 1 1 d DU
C39 C 0.0297(5) -0.2300(9) 0.8050(12) 0.237(8) Uani 1 1 d DU
C30 C 0.0620(6) -0.2803(10) 0.8445(14) 0.229(11) Uani 0.75 1 d PDU
H30A H 0.0714 -0.2620 0.9035 0.050 Uiso 0.75 1 calc PR
H30B H 0.0850 -0.2786 0.8110 0.050 Uiso 0.75 1 calc PR
H30C H 0.0518 -0.3348 0.8462 0.050 Uiso 0.75 1 calc PR
C30' C 0.0046(8) -0.2460(15) 0.8770(16) 0.391(18) Uani 0.75 1 d PDU
H30D H -0.0214 -0.2169 0.8661 0.050 Uiso 0.75 1 calc PR
H30E H 0.0201 -0.2287 0.9321 0.050 Uiso 0.75 1 calc PR
H30F H -0.0010 -0.3029 0.8796 0.050 Uiso 0.75 1 calc PR
C31 C 0.0120(11) -0.2573(16) 0.7181(16) 0.287(17) Uani 0.50 1 d PDU
H31A H 0.0291 -0.2374 0.6754 0.050 Uiso 0.50 1 calc PR
H31B H 0.0125 -0.3159 0.7164 0.050 Uiso 0.50 1 calc PR

loop_
_atom_site_aniso_label
_atom_site_aniso_U_11
_atom_site_aniso_U_22
_atom_site_aniso_U_33
_atom_site_aniso_U_23
_atom_site_aniso_U_13
_atom_site_aniso_U_12
Cu1 0.0595(5) 0.0442(4) 0.0207(3) 0.0010(3) -0.0001(3) 0.0047(3)
N1 0.052(3) 0.041(3) 0.030(2) 0.0014(19) 0.006(2) 0.005(2)
C1 0.068(4) 0.047(4) 0.053(4) -0.008(3) 0.012(3) -0.008(3)
C2 0.091(6) 0.098(6) 0.086(6) -0.053(5) 0.030(5) -0.034(5)
C3 0.065(4) 0.055(4) 0.051(4) -0.004(3) 0.011(3) -0.013(3)
C4 0.069(4) 0.055(4) 0.044(4) -0.001(3) 0.012(3) -0.005(3)
C5 0.073(9) 0.043(7) 0.045(7) 0.006(5) 0.023(6) -0.004(6)
C6 0.076(5) 0.068(4) 0.054(4) -0.003(3) 0.024(4) -0.013(4)
N2 0.066(3) 0.048(3) 0.023(2) 0.003(2) 0.006(2) 0.004(2)
C5' 0.074(10) 0.060(9) 0.054(8) 0.007(7) -0.001(7) 0.003(7)
C7 0.075(5) 0.068(4) 0.033(3) -0.001(3) 0.015(3) 0.000(4)
C8 0.081(5) 0.062(4) 0.029(3) -0.008(3) 0.002(3) 0.012(4)
N3 0.066(3) 0.057(3) 0.026(2) 0.000(2) -0.005(2) 0.009(3)
C9 0.074(5) 0.064(4) 0.036(3) -0.007(3) -0.011(3) -0.004(4)
C10 0.104(6) 0.083(6) 0.046(4) -0.018(4) -0.018(4) -0.004(5)
C11 0.065(4) 0.068(5) 0.056(4) -0.014(4) -0.007(3) -0.006(4)
C12 0.063(4) 0.063(4) 0.047(4) -0.006(3) -0.002(3) -0.008(4)
C13 0.082(6) 0.083(5) 0.067(5) -0.007(4) 0.017(4) -0.031(5)
C14 0.050(8) 0.099(12) 0.056(8) -0.003(8) 0.002(6) -0.005(8)
C14' 0.074(10) 0.082(11) 0.054(8) -0.015(8) 0.002(7) -0.018(9)
C15 0.061(4) 0.049(3) 0.026(3) 0.000(2) 0.009(3) 0.005(3)
C16 0.066(4) 0.044(3) 0.022(3) 0.002(2) 0.003(3) 0.005(3)
N4 0.048(3) 0.047(3) 0.029(2) 0.001(2) 0.000(2) 0.006(2)
Fe1 0.0568(6) 0.0478(5) 0.0266(4) 0.0045(3) 0.0021(4) 0.0072(4)
C41 0.111(6) 0.052(4) 0.029(3) 0.011(3) 0.010(3) 0.010(4)
N41 0.169(8) 0.075(4) 0.043(4) 0.005(3) 0.028(4) 0.007(5)
C42 0.057(5) 0.092(6) 0.060(4) 0.011(4) 0.003(4) 0.016(4)
N42 0.052(5) 0.182(10) 0.144(8) 0.026(7) 0.007(5) 0.002(5)
C43 0.095(6) 0.062(4) 0.028(3) 0.005(3) 0.014(3) 0.022(4)
N43 0.147(7) 0.065(4) 0.053(4) 0.012(3) 0.017(4) 0.032(4)
C44 0.064(4) 0.043(3) 0.028(3) 0.002(2) -0.001(3) -0.009(3)
N44 0.073(4) 0.060(4) 0.043(3) -0.003(3) -0.001(3) -0.019(3)
C45 0.045(3) 0.046(3) 0.036(3) 0.005(3) -0.006(3) -0.004(3)
N45 0.079(4) 0.055(3) 0.032(3) -0.007(2) 0.008(3) -0.011(3)
C46 0.055(4) 0.053(4) 0.024(3) 0.002(3) 0.002(2) 0.005(3)
N46 0.072(4) 0.047(3) 0.030(3) 0.003(2) -0.001(2) 0.007(3)
O1W 0.169(6) 0.067(3) 0.045(3) -0.006(2) 0.004(3) -0.029(4)
Cu2 0.0740(18) 0.1140(16) 0.0619(17) 0.0035(11) -0.0212(12) -0.0009(13)
C33 0.27(2) 0.129(15) 0.151(14) 0.000(19) -0.073(17) 0.09(2)
C34 0.171(10) 0.126(7) 0.086(7) -0.012(6) -0.053(7) -0.019(7)
C35 0.38(2) 0.132(11) 0.080(8) 0.028(7) 0.062(12) 0.080(16)
C36 0.189(14) 0.245(19) 0.29(2) 0.10(2) 0.050(14) -0.029(15)
N31 0.164(8) 0.123(6) 0.078(5) 0.005(5) -0.042(5) 0.016(6)
C37 0.094(7) 0.180(8) 0.120(9) -0.008(8) -0.035(6) 0.013(8)
C38 0.149(11) 0.182(8) 0.130(9) 0.057(8) 0.002(8) 0.049(10)
N32 0.154(9) 0.132(7) 0.194(10) 0.045(7) -0.101(8) -0.022(7)
C39 0.219(17) 0.154(9) 0.304(19) 0.095(11) -0.077(14) -0.063(11)
C30 0.26(2) 0.124(12) 0.27(3) 0.037(18) -0.076(17) -0.012(15)
C30' 0.37(4) 0.24(3) 0.60(4) -0.02(3) 0.20(4) -0.14(3)
C31 0.26(3) 0.119(17) 0.41(3) 0.025(18) -0.19(2) -0.06(2)

loop_
_atom_type_symbol
_atom_type_description
_atom_type_scat_dispersion_real
_atom_type_scat_dispersion_imag
_atom_type_scat_source
C C 0.0033 0.0016 'International Tables Vol C Tables 4.2.6.8 and 6.1.1.4'
H H 0.0000 0.0000 'International Tables Vol C Tables 4.2.6.8 and 6.1.1.4'
N N 0.0061 0.0033 'International Tables Vol C Tables 4.2.6.8 and 6.1.1.4'
O O 0.0106 0.0060 'International Tables Vol C Tables 4.2.6.8 and 6.1.1.4'
Fe Fe 0.3463 0.8444 'International Tables Vol C Tables 4.2.6.8 and 6.1.1.4'
Cu Cu 0.3201 1.2651 'International Tables Vol C Tables 4.2.6.8 and 6.1.1.4'

loop_
_geom_angle_atom_site_label_1
_geom_angle_atom_site_label_2
_geom_angle_atom_site_label_3
_geom_angle
_geom_angle_site_symmetry_1
_geom_angle_site_symmetry_3
N1 Cu1 N3 174.9(2) . .
N1 Cu1 N46 91.57(19) . .
N3 Cu1 N46 93.5(2) . .
N1 Cu1 N4 85.54(18) . .
N3 Cu1 N4 92.0(2) . .
N46 Cu1 N4 128.9(2) . .
N1 Cu1 N2 92.32(18) . .
N3 Cu1 N2 84.44(19) . .
N46 Cu1 N2 119.9(2) . .
N4 Cu1 N2 111.25(18) . .
C16 N1 C1 115.7(5) . .
C16 N1 Cu1 105.2(3) . .
C1 N1 Cu1 117.7(4) . .
C5' C1 N1 112.5(8) . .
C5' C1 C3 110.4(8) . .
N1 C1 C3 113.3(5) . .
C5' C1 C2 100.2(8) . .
N1 C1 C2 110.0(5) . .
C3 C1 C2 109.6(6) . .
C1 C3 C4 119.3(6) . .
N2 C4 C5 110.1(7) . .
N2 C4 C6 111.8(5) . .
C5 C4 C6 104.7(7) . .
N2 C4 C3 107.6(5) . .
C5 C4 C3 114.0(7) . .
C6 C4 C3 108.8(5) . .
C7 N2 C4 115.2(5) . .
C7 N2 Cu1 105.2(4) . .
C4 N2 Cu1 116.8(4) . .
N2 C7 C8 108.1(5) . .
N3 C8 C7 108.4(5) . .
C8 N3 C9 116.8(5) . .
C8 N3 Cu1 106.3(4) . .
C9 N3 Cu1 117.1(4) . .
N3 C9 C11 112.1(5) . .
N3 C9 C14' 107.0(7) . .
C11 C9 C14' 113.2(8) . .
N3 C9 C10 110.8(6) . .
C11 C9 C10 108.9(6) . .
C14' C9 C10 104.7(7) . .
C9 C11 C12 117.5(6) . .
N4 C12 C14 109.5(8) . .
N4 C12 C13 111.8(6) . .
C14 C12 C13 107.0(8) . .
N4 C12 C11 108.1(6) . .
C14 C12 C11 111.6(8) . .
C13 C12 C11 108.8(6) . .
N4 C15 C16 108.8(4) . .
N1 C16 C15 108.8(5) . .
C12 N4 C15 115.4(5) . .
C12 N4 Cu1 118.9(4) . .
C15 N4 Cu1 105.1(3) . .
C42 Fe1 C46 89.2(3) . .
C42 Fe1 C45 93.9(3) . .
C46 Fe1 C45 87.8(2) . .
C42 Fe1 C43 90.0(3) . .
C46 Fe1 C43 176.9(3) . .
C45 Fe1 C43 89.3(2) . .
C42 Fe1 C44 176.1(3) . .
C46 Fe1 C44 89.9(3) . .
C45 Fe1 C44 89.8(2) . .
C43 Fe1 C44 91.1(3) . .
C42 Fe1 C41 89.3(3) . .
C46 Fe1 C41 92.5(2) . .
C45 Fe1 C41 176.8(3) . .
C43 Fe1 C41 90.4(3) . .
C44 Fe1 C41 87.0(3) . .
N41 C41 Fe1 178.1(8) . .
N42 C42 Fe1 173.1(9) . .
C42 N42 Cu2 139.5(9) . .
N43 C43 Fe1 178.5(7) . .
N44 C44 Fe1 177.8(5) . .
N45 C45 Fe1 177.3(5) . .
N46 C46 Fe1 178.1(6) . .
C46 N46 Cu1 166.4(5) . .
Cu2 Cu2 N31 91.5(4) 2_556 .
Cu2 Cu2 N32 78.3(5) 2_556 2_556
N31 Cu2 N32 169.7(6) . 2_556
Cu2 Cu2 N32 74.4(5) 2_556 .
N31 Cu2 N32 86.4(4) . .
N32 Cu2 N32 92.4(6) 2_556 .
Cu2 Cu2 N31 61.4(4) 2_556 2_556
N31 Cu2 N31 92.8(5) . 2_556
N32 Cu2 N31 80.8(4) 2_556 2_556
N32 Cu2 N31 135.7(5) . 2_556
Cu2 Cu2 N42 168.5(4) 2_556 .
N31 Cu2 N42 91.3(4) . .
N32 Cu2 N42 98.4(5) 2_556 .
N32 Cu2 N42 116.9(5) . .
N31 Cu2 N42 107.3(4) 2_556 .
C34 C33 C34 139(2) 2_556 .
C33 C34 C35 122.5(19) 2_556 .
C33 C34 N31 116.2(12) 2_556 .
C35 C34 N31 113.3(11) . .
C33 C34 C33 16(4) 2_556 .
C35 C34 C33 115.3(17) . .
N31 C34 C33 112.4(11) . .
C33 C34 C36 100(2) 2_556 .
C35 C34 C36 87.1(12) . .
N31 C34 C36 111.3(13) . .
C33 C34 C36 115.2(18) . .
C34 C35 C36 48.4(8) . .
C34 C36 C35 44.5(7) . .
C37 N31 C34 122.4(10) . .
C37 N31 Cu2 108.6(8) . .
C34 N31 Cu2 128.8(7) . .
C37 N31 Cu2 107.0(8) . 2_556
C34 N31 Cu2 121.3(6) . 2_556
Cu2 N31 Cu2 27.08(17) . 2_556
N31 C37 C38 113.8(11) . .
N32 C38 C37 110.2(11) . .
C38 N32 C39 115.3(12) . .
C38 N32 Cu2 113.5(9) . 2_556
C39 N32 Cu2 122.5(8) . 2_556
C38 N32 Cu2 96.6(10) . .
C39 N32 Cu2 118.7(9) . .
Cu2 N32 Cu2 27.35(17) 2_556 .
C30 C39 C31 122.6(16) . 2_556
C30 C39 N32 115.5(13) . .
C31 C39 N32 120.2(16) 2_556 .
C30 C39 C31 112.5(18) . .
C31 C39 C31 56(3) 2_556 .
N32 C39 C31 113.1(15) . .
C30 C39 C30' 91.2(14) . .
C31 C39 C30' 62.0(18) 2_556 .
N32 C39 C30' 106.0(16) . .
C31 C39 C30' 117(2) . .
C39 C31 C39 111(2) 2_556 .

loop_
_geom_bond_atom_site_label_1
_geom_bond_atom_site_label_2
_geom_bond_distance
_geom_bond_site_symmetry_2
Cu1 N1 2.025(4) .
Cu1 N3 2.028(5) .
Cu1 N46 2.035(5) .
Cu1 N4 2.094(5) .
Cu1 N2 2.139(5) .
N1 C16 1.476(7) .
N1 C1 1.498(8) .
C1 C5' 1.371(14) .
C1 C3 1.509(9) .
C1 C2 1.532(9) .
C3 C4 1.531(8) .
C4 N2 1.484(8) .
C4 C5 1.495(11) .
C4 C6 1.506(9) .
N2 C7 1.481(7) .
C7 C8 1.509(10) .
C8 N3 1.479(8) .
N3 C9 1.483(9) .
C9 C11 1.530(10) .
C9 C14' 1.548(17) .
C9 C10 1.562(9) .
C11 C12 1.544(9) .
C12 N4 1.465(8) .
C12 C14 1.513(16) .
C12 C13 1.534(10) .
C15 N4 1.485(7) .
C15 C16 1.490(8) .
Fe1 C42 1.919(9) .
Fe1 C46 1.942(6) .
Fe1 C45 1.944(6) .
Fe1 C43 1.946(7) .
Fe1 C44 1.950(7) .
Fe1 C41 1.952(7) .
C41 N41 1.134(8) .
C42 N42 1.127(10) .
N42 Cu2 2.305(10) .
C43 N43 1.149(9) .
C44 N44 1.135(8) .
C45 N45 1.150(7) .
C46 N46 1.147(7) .
Cu2 Cu2 0.954(4) 2_556
Cu2 N31 1.840(9) .
Cu2 N32 2.000(10) 2_556
Cu2 N32 2.034(11) .
Cu2 N31 2.095(9) 2_556
C33 C34 1.25(3) 2_556
C33 C34 1.483(17) .
C34 C33 1.25(3) 2_556
C34 C35 1.413(13) .
C34 N31 1.444(12) .
C34 C36 1.510(15) .
C35 C36 2.02(2) .
N31 C37 1.362(12) .
N31 Cu2 2.095(9) 2_556
C37 C38 1.461(17) .
C38 N32 1.367(16) .
N32 C39 1.468(13) .
N32 Cu2 2.000(10) 2_556
C39 C30 1.430(15) .
C39 C31 1.44(4) 2_556
C39 C31 1.473(17) .
C39 C30' 1.512(17) .
C31 C39 1.44(4) 2_556

loop_
_geom_hbond_atom_site_label_D
_geom_hbond_atom_site_label_H
_geom_hbond_atom_site_label_A
_geom_hbond_distance_DH
_geom_hbond_distance_HA
_geom_hbond_distance_DA
_geom_hbond_angle_DHA
_geom_hbond_site_symmetry_A
N1 H1 N45 0.93 2.18 3.039(7) 154.1 6
N2 H2 N44 0.93 2.49 3.308(7) 147.0 4_456
N3 H3 O1W 0.93 1.98 2.890(7) 167.6 6_556
N4 H4 N44 0.93 2.08 2.967(8) 160.1 4_456
